data_7018422
loop_
_publ_author_name
'Rimoldi, Martino'
'Ragaini, Fabio'
'Gallo, Emma'
'Ferretti, Francesco'
'Macchi, Piero'
'Casati, Nicola'

_publ_section_title
;
 Unexpected isomerism in &quot;[Pd(2,9-dimethylphenanthroline)X(2)]&quot;
 (X = Cl, Br, I) complexes: a neutral and an ionic form exist.
;
_journal_issue 13
_journal_name_full 'Dalton transactions (Cambridge, England : 2003)'
_journal_page_first 3648
_journal_page_last 3658
_journal_paper_doi 10.1039/c2dt11979j
_journal_volume 41
_journal_year 2012
_chemical_formula_sum 'C14 H12 Br2 N2 Pd'
_chemical_formula_weight 474.48
_chemical_name_systematic
;
?
;
_space_group_IT_number 14
_symmetry_space_group_name_Hall '-P 2yn'
_symmetry_space_group_name_H-M 'P 1 21/n 1'
_atom_sites_solution_hydrogens geom
_atom_sites_solution_primary direct
_atom_sites_solution_secondary difmap
_audit_conform_dict_location ftp://ftp.iucr.org/pub/cif_core.dic
_audit_conform_dict_name cif_core.dic
_audit_conform_dict_version 2.4
_audit_creation_date 2011-09-05T17:09:02-00:00
_audit_creation_method 'WinGX routine CIF_UPDATE'
_cell_angle_alpha 90
_cell_angle_beta 93.2980(10)
_cell_angle_gamma 90
_cell_formula_units_Z 4
_cell_length_a 12.1525(7)
_cell_length_b 7.8107(5)
_cell_length_c 14.4621(8)
_cell_measurement_temperature 150(2)
_cell_volume 1370.46(14)
_computing_structure_refinement 'SHELXL-97 (Sheldrick, 2008)'
_diffrn_ambient_temperature 150(2)
_diffrn_measured_fraction_theta_max 0.672
_diffrn_radiation_monochromator graphite
_diffrn_radiation_type MoK\a
_diffrn_radiation_wavelength 0.71073
_diffrn_reflns_av_R_equivalents 0.0405
_diffrn_reflns_av_unetI/netI 0.0609
_diffrn_reflns_limit_h_max 16
_diffrn_reflns_limit_h_min -15
_diffrn_reflns_limit_k_max 10
_diffrn_reflns_limit_k_min -10
_diffrn_reflns_limit_l_max 19
_diffrn_reflns_limit_l_min -19
_diffrn_reflns_number 9451
_diffrn_reflns_theta_max 29.3
_diffrn_reflns_theta_min 2.13
_exptl_absorpt_coefficient_mu 7.171
_exptl_absorpt_correction_T_max 1
_exptl_absorpt_correction_T_min 0.3
_exptl_absorpt_correction_type empirical
_exptl_absorpt_process_details sadabs
_exptl_crystal_density_diffrn 2.3
_exptl_crystal_density_method 'not measured'
_exptl_crystal_F_000 904
_exptl_crystal_size_max 0.2
_exptl_crystal_size_mid 0.1
_exptl_crystal_size_min 0.05
_refine_diff_density_max 0.478
_refine_diff_density_min -0.368
_refine_diff_density_rms 0.089
_refine_ls_extinction_method none
_refine_ls_goodness_of_fit_ref 0.834
_refine_ls_hydrogen_treatment constr
_refine_ls_matrix_type full
_refine_ls_number_parameters 174
_refine_ls_number_reflns 2520
_refine_ls_number_restraints 0
_refine_ls_restrained_S_all 0.834
_refine_ls_R_factor_all 0.0353
_refine_ls_R_factor_gt 0.025
_refine_ls_shift/su_max 0.001
_refine_ls_shift/su_mean 0
_refine_ls_structure_factor_coef Fsqd
_refine_ls_weighting_details 'calc w=1/[\s^2^(Fo^2^)+(0.0000P)^2^+0.0000P] where P=(Fo^2^+2Fc^2^)/3'
_refine_ls_weighting_scheme calc
_refine_ls_wR_factor_gt 0.0475
_refine_ls_wR_factor_ref 0.0488
_reflns_number_gt 1997
_reflns_number_total 2520
_reflns_threshold_expression >2\s(I)
_cod_data_source_file c2dt11979j.txt
_cod_data_source_block 2a
_cod_database_code 7018422

loop_
_symmetry_equiv_pos_as_xyz
'x, y, z'
'-x+1/2, y+1/2, -z+1/2'
'-x, -y, -z'
'x-1/2, -y-1/2, z-1/2'

loop_
_atom_site_label
_atom_site_type_symbol
_atom_site_fract_x
_atom_site_fract_y
_atom_site_fract_z
_atom_site_U_iso_or_equiv
_atom_site_adp_type
_atom_site_occupancy
_atom_site_symmetry_multiplicity
_atom_site_calc_flag
_atom_site_refinement_flags
Pd1 Pd 0.07953(2) 0.23667(3) 0.265142(19) 0.01694(7) Uani 1 1 d .
Br1 Br 0.19713(3) -0.00991(4) 0.25048(2) 0.02649(10) Uani 1 1 d .
Br2 Br 0.02782(3) 0.19730(5) 0.10302(3) 0.03170(11) Uani 1 1 d .
N11 N 0.0796(2) 0.2409(3) 0.4098(2) 0.0168(6) Uani 1 1 d .
N21 N -0.0377(2) 0.4247(3) 0.28286(19) 0.0175(6) Uani 1 1 d .
C22 C -0.0829(3) 0.5395(4) 0.2243(3) 0.0230(7) Uani 1 1 d .
C16 C -0.0242(3) 0.2935(4) 0.4311(3) 0.0169(7) Uani 1 1 d .
C12 C 0.1459(3) 0.1745(4) 0.4767(3) 0.0201(7) Uani 1 1 d .
C15 C -0.0661(3) 0.2660(4) 0.5187(3) 0.0223(8) Uani 1 1 d .
C13 C 0.1077(3) 0.1411(4) 0.5642(2) 0.0252(8) Uani 1 1 d .
H13 H 0.1548 0.0896 0.6088 0.03 Uiso 1 1 calc R
C23 C -0.1894(3) 0.6024(4) 0.2391(3) 0.0278(9) Uani 1 1 d .
H23 H -0.2232 0.6759 0.1956 0.033 Uiso 1 1 calc R
C14 C 0.0027(3) 0.1822(4) 0.5859(3) 0.0256(8) Uani 1 1 d .
H14 H -0.0226 0.1553 0.6436 0.031 Uiso 1 1 calc R
C26 C -0.0865(3) 0.3902(4) 0.3635(2) 0.0189(7) Uani 1 1 d .
C25 C -0.1911(3) 0.4553(4) 0.3831(3) 0.0219(7) Uani 1 1 d .
C17 C -0.1751(3) 0.3267(4) 0.5355(3) 0.0269(9) Uani 1 1 d .
H17 H -0.2052 0.3039 0.5919 0.032 Uiso 1 1 calc R
C27 C -0.2338(3) 0.4163(4) 0.4699(3) 0.0266(8) Uani 1 1 d .
H27 H -0.3043 0.4536 0.482 0.032 Uiso 1 1 calc R
C24 C -0.2440(3) 0.5586(4) 0.3150(3) 0.0267(8) Uani 1 1 d .
H24 H -0.3156 0.5967 0.3216 0.032 Uiso 1 1 calc R
C11 C 0.2647(3) 0.1421(4) 0.4594(3) 0.0265(8) Uani 1 1 d .
H11A H 0.2748 0.0231 0.4455 0.04 Uiso 1 1 calc R
H11B H 0.3099 0.172 0.5137 0.04 Uiso 1 1 calc R
H11C H 0.2855 0.2104 0.4081 0.04 Uiso 1 1 calc R
C21 C -0.0203(3) 0.6077(5) 0.1469(3) 0.0329(9) Uani 1 1 d .
H21A H 0.0552 0.5714 0.1546 0.049 Uiso 1 1 calc R
H21B H -0.0235 0.7305 0.147 0.049 Uiso 1 1 calc R
H21C H -0.0521 0.5652 0.0891 0.049 Uiso 1 1 calc R

loop_
_atom_site_aniso_label
_atom_site_aniso_U_11
_atom_site_aniso_U_22
_atom_site_aniso_U_33
_atom_site_aniso_U_23
_atom_site_aniso_U_13
_atom_site_aniso_U_12
Pd1 0.01458(13) 0.02086(13) 0.01565(13) 0.00199(10) 0.00319(10) 0.00063(10)
Br1 0.0294(2) 0.02591(19) 0.0249(2) 0.00139(15) 0.00804(16) 0.00649(15)
Br2 0.0233(2) 0.0537(3) 0.0183(2) -0.00200(17) 0.00239(16) 0.00535(17)
N11 0.0143(14) 0.0144(13) 0.0216(16) -0.0016(11) 0.0005(12) -0.0033(10)
N21 0.0149(13) 0.0181(13) 0.0194(15) 0.0041(12) 0.0011(12) -0.0004(11)
C22 0.0222(18) 0.0205(16) 0.0256(19) -0.0005(15) -0.0049(15) -0.0052(14)
C16 0.0188(17) 0.0109(14) 0.0214(18) -0.0030(13) 0.0046(14) -0.0053(12)
C12 0.0250(19) 0.0123(15) 0.0226(19) -0.0004(14) -0.0023(15) -0.0040(13)
C15 0.030(2) 0.0158(16) 0.022(2) -0.0062(14) 0.0081(16) -0.0065(14)
C13 0.036(2) 0.0200(17) 0.0188(18) 0.0007(14) -0.0090(16) -0.0038(16)
C23 0.028(2) 0.0169(17) 0.037(2) -0.0003(17) -0.0101(18) 0.0052(15)
C14 0.043(2) 0.0176(16) 0.0160(18) -0.0027(14) 0.0024(17) -0.0097(16)
C26 0.0200(17) 0.0147(15) 0.0224(18) -0.0034(14) 0.0038(14) -0.0037(13)
C25 0.0200(17) 0.0156(15) 0.030(2) -0.0082(15) 0.0032(15) -0.0010(13)
C17 0.031(2) 0.0223(18) 0.029(2) -0.0080(16) 0.0145(18) -0.0067(15)
C27 0.0221(18) 0.0219(17) 0.037(2) -0.0096(16) 0.0131(17) -0.0034(14)
C24 0.0175(17) 0.0219(17) 0.040(2) -0.0079(17) -0.0010(16) 0.0018(14)
C11 0.0226(18) 0.0275(19) 0.029(2) 0.0014(17) -0.0062(16) 0.0014(15)
C21 0.034(2) 0.033(2) 0.031(2) 0.0110(18) 0.0011(19) -0.0016(17)

loop_
_atom_type_symbol
_atom_type_description
_atom_type_scat_dispersion_real
_atom_type_scat_dispersion_imag
_atom_type_scat_source
C C 0.0033 0.0016 'International Tables Vol C Tables 4.2.6.8 and 6.1.1.4'
H H 0 0 'International Tables Vol C Tables 4.2.6.8 and 6.1.1.4'
N N 0.0061 0.0033 'International Tables Vol C Tables 4.2.6.8 and 6.1.1.4'
Br Br -0.2901 2.4595 'International Tables Vol C Tables 4.2.6.8 and 6.1.1.4'
Pd Pd -0.9988 1.0072 'International Tables Vol C Tables 4.2.6.8 and 6.1.1.4'

loop_
_geom_angle_atom_site_label_1
_geom_angle_atom_site_label_2
_geom_angle_atom_site_label_3
_geom_angle
N21 Pd1 N11 79.96(10)
N21 Pd1 Br2 93.90(8)
N11 Pd1 Br2 163.55(8)
N21 Pd1 Br1 172.15(7)
N11 Pd1 Br1 97.72(7)
Br2 Pd1 Br1 86.295(16)
C12 N11 C16 118.6(3)
C12 N11 Pd1 133.4(2)
C16 N11 Pd1 106.3(2)
C22 N21 C26 119.5(3)
C22 N21 Pd1 131.4(2)
C26 N21 Pd1 107.5(2)
N21 C22 C23 119.2(3)
N21 C22 C21 120.6(3)
C23 C22 C21 120.1(3)
N11 C16 C15 122.6(3)
N11 C16 C26 117.6(3)
C15 C16 C26 119.6(3)
N11 C12 C13 120.9(3)
N11 C12 C11 119.6(3)
C13 C12 C11 119.4(3)
C14 C15 C16 117.4(3)
C14 C15 C17 123.5(4)
C16 C15 C17 119.1(4)
C14 C13 C12 121.7(4)
C14 C13 H13 119.1
C12 C13 H13 119.1
C24 C23 C22 121.9(3)
C24 C23 H23 119
C22 C23 H23 119
C13 C14 C15 118.4(4)
C13 C14 H14 120.8
C15 C14 H14 120.8
N21 C26 C25 122.7(3)
N21 C26 C16 116.9(3)
C25 C26 C16 120.2(3)
C24 C25 C26 116.6(3)
C24 C25 C27 124.7(3)
C26 C25 C27 118.7(3)
C27 C17 C15 120.4(4)
C27 C17 H17 119.8
C15 C17 H17 119.8
C17 C27 C25 121.9(3)
C17 C27 H27 119.1
C25 C27 H27 119.1
C23 C24 C25 119.2(3)
C23 C24 H24 120.4
C25 C24 H24 120.4
C12 C11 H11A 109.5
C12 C11 H11B 109.5
H11A C11 H11B 109.5
C12 C11 H11C 109.5
H11A C11 H11C 109.5
H11B C11 H11C 109.5
C22 C21 H21A 109.5
C22 C21 H21B 109.5
H21A C21 H21B 109.5
C22 C21 H21C 109.5
H21A C21 H21C 109.5
H21B C21 H21C 109.5

loop_
_geom_bond_atom_site_label_1
_geom_bond_atom_site_label_2
_geom_bond_distance
Pd1 N21 2.073(3)
Pd1 N11 2.093(3)
Pd1 Br2 2.4119(5)
Pd1 Br1 2.4148(4)
N11 C12 1.328(4)
N11 C16 1.378(4)
N21 C22 1.330(4)
N21 C26 1.365(4)
C22 C23 1.412(5)
C22 C21 1.489(5)
C16 C15 1.408(5)
C16 C26 1.420(5)
C12 C13 1.397(5)
C12 C11 1.502(5)
C15 C14 1.406(6)
C15 C17 1.441(5)
C13 C14 1.370(6)
C13 H13 0.93
C23 C24 1.358(5)
C23 H23 0.93
C14 H14 0.93
C26 C25 1.413(4)
C25 C24 1.400(5)
C25 C27 1.419(5)
C17 C27 1.350(5)
C17 H17 0.93
C27 H27 0.93
C24 H24 0.93
C11 H11A 0.96
C11 H11B 0.96
C11 H11C 0.96
C21 H21A 0.96
C21 H21B 0.96
C21 H21C 0.96
